data_7216246
loop_
_publ_author_name
'Safin, Damir A.'
'Babashkina, Maria G.'
'Robeyns, Koen'
'Bolte, Michael'
'Garcia, Yann'

_publ_section_title
;
 N-Salicylidene aniline derivatives based on the
 N&#x2032;-thiophosphorylated thiourea scaffold
;
_journal_issue 30
_journal_name_full CrystEngComm
_journal_page_first 7053
_journal_paper_doi 10.1039/C4CE00598H
_journal_volume 16
_journal_year 2014
_chemical_formula_moiety 'C12 H21 N4 O2 P S2'
_chemical_formula_sum 'C12 H21 N4 O2 P S2'
_chemical_formula_weight 348.42
_chemical_name_systematic
;
 ?
;
_space_group_crystal_system monoclinic
_space_group_IT_number 14
_space_group_name_Hall '-P 2ybc'
_space_group_name_H-M_alt 'P 1 21/c 1'
_symmetry_space_group_name_Hall '-P 2ybc'
_symmetry_space_group_name_H-M 'P 1 21/c 1'
_atom_sites_solution_hydrogens geom
_audit_creation_method SHELXL-2014
_cell_angle_alpha 90
_cell_angle_beta 93.338(16)
_cell_angle_gamma 90
_cell_formula_units_Z 4
_cell_length_a 17.125(3)
_cell_length_b 14.6887(18)
_cell_length_c 7.0147(11)
_cell_measurement_reflns_used 2704
_cell_measurement_temperature 293(2)
_cell_measurement_theta_max 22.5730
_cell_measurement_theta_min 3.2300
_cell_volume 1761.5(5)
_computing_cell_refinement
;
CrysAlisPro, Agilent Technologies,
Version 1.171.37.31 (release 14-01-2014 CrysAlis171 .NET)
(compiled Jan 14 2014,18:38:05)
;
_computing_data_collection MAR
_computing_data_reduction
;
CrysAlisPro, Agilent Technologies,
Version 1.171.37.31 (release 14-01-2014 CrysAlis171 .NET)
(compiled Jan 14 2014,18:38:05)
;
_computing_structure_refinement 'SHELXL-2014 (Sheldrick, 2014)'
_computing_structure_solution 'SHELXS-97 (Sheldrick, 1990)'
_diffrn_ambient_temperature 293(2)
_diffrn_measured_fraction_theta_full 0.980
_diffrn_measured_fraction_theta_max 0.981
_diffrn_measurement_device_type 'MAR345 image plate'
_diffrn_measurement_method '122 images, \D\F 2.5\% '
_diffrn_radiation_monochromator 'Zr filter'
_diffrn_radiation_source 'Rigaku UltraX 18 rotating anode'
_diffrn_radiation_type MoK\a
_diffrn_radiation_wavelength 0.71073
_diffrn_reflns_av_unetI/netI 0.0481
_diffrn_reflns_Laue_measured_fraction_full 0.980
_diffrn_reflns_Laue_measured_fraction_max 0.981
_diffrn_reflns_limit_h_max 18
_diffrn_reflns_limit_h_min -18
_diffrn_reflns_limit_k_max 16
_diffrn_reflns_limit_k_min -16
_diffrn_reflns_limit_l_max 7
_diffrn_reflns_limit_l_min -7
_diffrn_reflns_number 2481
_diffrn_reflns_point_group_measured_fraction_full 0.980
_diffrn_reflns_point_group_measured_fraction_max 0.981
_diffrn_reflns_theta_full 23.290
_diffrn_reflns_theta_max 23.288
_diffrn_reflns_theta_min 3.019
_exptl_absorpt_coefficient_mu 0.402
_exptl_absorpt_correction_T_max 1.00000
_exptl_absorpt_correction_T_min 0.44385
_exptl_absorpt_correction_type multi-scan
_exptl_absorpt_process_details
;
CrysAlisPro, Agilent Technologies,
Version 1.171.37.31 (release 14-01-2014 CrysAlis171 .NET)
(compiled Jan 14 2014,18:38:05)
Empirical absorption correction using spherical harmonics,
 implemented in SCALE3 ABSPACK scaling algorithm.
;
_exptl_crystal_colour yellow-brown
_exptl_crystal_density_diffrn 1.314
_exptl_crystal_description block
_exptl_crystal_F_000 736
_exptl_crystal_size_max 0.220
_exptl_crystal_size_mid 0.220
_exptl_crystal_size_min 0.170
_refine_diff_density_max 0.521
_refine_diff_density_min -0.338
_refine_diff_density_rms 0.091
_refine_ls_extinction_method none
_refine_ls_goodness_of_fit_ref 0.996
_refine_ls_hydrogen_treatment constr
_refine_ls_matrix_type full
_refine_ls_number_parameters 195
_refine_ls_number_reflns 2481
_refine_ls_number_restraints 0
_refine_ls_restrained_S_all 0.996
_refine_ls_R_factor_all 0.1248
_refine_ls_R_factor_gt 0.1007
_refine_ls_shift/su_max 0.000
_refine_ls_shift/su_mean 0.000
_refine_ls_structure_factor_coef Fsqd
_refine_ls_weighting_details 'w=1/[\s^2^(Fo^2^)+(0.0590P)^2^+15.0000P] where P=(Fo^2^+2Fc^2^)/3'
_refine_ls_weighting_scheme calc
_refine_ls_wR_factor_gt 0.2267
_refine_ls_wR_factor_ref 0.2412
_reflns_Friedel_coverage 0.000
_reflns_number_gt 1933
_reflns_number_total 2481
_reflns_threshold_expression 'I > 2\s(I)'
_cod_data_source_file c4ce00598h2.cif
_cod_data_source_block safin139
_cod_depositor_comments 'Adding full bibliography for 7216246--7216251.cif.'
_cod_database_code 7216246
_shelx_space_group_comment
;
The symmetry employed for this shelxl refinement is uniquely defined
by the following loop, which should always be used as a source of
symmetry information in preference to the above space-group names.
They are only intended as comments.
;
_shelx_estimated_absorpt_t_min 0.917
_shelx_estimated_absorpt_t_max 0.935
_shelxl_version_number 2014-3

loop_
_space_group_symop_operation_xyz
'x, y, z'
'-x, y+1/2, -z+1/2'
'-x, -y, -z'
'x, -y-1/2, z-1/2'

loop_
_atom_site_label
_atom_site_type_symbol
_atom_site_fract_x
_atom_site_fract_y
_atom_site_fract_z
_atom_site_U_iso_or_equiv
_atom_site_adp_type
_atom_site_occupancy
_atom_site_site_symmetry_order
_atom_site_calc_flag
_atom_site_refinement_flags_posn
_atom_site_refinement_flags_adp
P1 P 0.28506(15) 0.01417(15) 0.4071(4) 0.0499(7) Uani 1 1 d . .
S1 S 0.32461(18) -0.04967(19) 0.6306(4) 0.0702(9) Uani 1 1 d . .
S2 S 0.11197(16) -0.06111(16) 0.5035(5) 0.0747(10) Uani 1 1 d . .
C1 C 0.1336(6) 0.0495(6) 0.4763(14) 0.055(3) Uani 1 1 d . .
C2 C 0.2688(6) -0.1439(6) 0.2099(16) 0.059(3) Uani 1 1 d . .
H2 H 0.2603 -0.1684 0.3369 0.071 Uiso 1 1 calc R U
C3 C 0.3475(7) -0.1753(7) 0.1486(19) 0.084(4) Uani 1 1 d . .
H3A H 0.3563 -0.1507 0.0250 0.127 Uiso 1 1 calc R U
H3B H 0.3483 -0.2406 0.1427 0.127 Uiso 1 1 calc R U
H3C H 0.3877 -0.1545 0.2393 0.127 Uiso 1 1 calc R U
C4 C 0.2014(7) -0.1690(8) 0.077(2) 0.089(4) Uani 1 1 d . .
H4A H 0.1549 -0.1399 0.1168 0.134 Uiso 1 1 calc R U
H4B H 0.1943 -0.2339 0.0784 0.134 Uiso 1 1 calc R U
H4C H 0.2114 -0.1496 -0.0499 0.134 Uiso 1 1 calc R U
C8 C 0.4212(6) 0.0840(7) 0.317(2) 0.071(3) Uani 1 1 d . .
H8 H 0.4377 0.0231 0.3600 0.085 Uiso 1 1 calc R U
C9 C 0.4344(8) 0.0935(11) 0.107(2) 0.122(6) Uani 1 1 d . .
H9A H 0.4061 0.0466 0.0368 0.183 Uiso 1 1 calc R U
H9B H 0.4892 0.0878 0.0873 0.183 Uiso 1 1 calc R U
H9C H 0.4162 0.1521 0.0627 0.183 Uiso 1 1 calc R U
C10 C 0.4604(7) 0.1530(11) 0.441(3) 0.143(8) Uani 1 1 d . .
H10A H 0.5161 0.1462 0.4381 0.214 Uiso 1 1 calc R U
H10B H 0.4452 0.1450 0.5698 0.214 Uiso 1 1 calc R U
H10C H 0.4455 0.2127 0.3972 0.214 Uiso 1 1 calc R U
C11 C 0.0854(5) 0.2111(6) 0.5016(13) 0.049(2) Uani 1 1 d . .
C13 C 0.1588(7) 0.3380(6) 0.4489(14) 0.060(3) Uani 1 1 d . .
C14 C 0.0964(7) 0.3921(7) 0.4971(16) 0.064(3) Uani 1 1 d . .
H14 H 0.1021 0.4550 0.4988 0.077 Uiso 1 1 calc R U
C15 C 0.0301(7) 0.3564(7) 0.5400(17) 0.072(3) Uani 1 1 d . .
H15 H -0.0116 0.3938 0.5676 0.086 Uiso 1 1 calc R U
C16 C 0.0216(6) 0.2605(6) 0.5445(14) 0.059(3) Uani 1 1 d . .
H16 H -0.0249 0.2329 0.5750 0.071 Uiso 1 1 calc R U
N1 N 0.2056(4) 0.0790(5) 0.4278(12) 0.053(2) Uani 1 1 d . .
H1N H 0.2105 0.1362 0.4060 0.064 Uiso 1 1 calc R U
N2 N 0.0805(4) 0.1142(4) 0.5044(12) 0.0503(19) Uani 1 1 d . .
H2N H 0.0351 0.0937 0.5287 0.060 Uiso 1 1 calc R U
N3 N 0.2297(6) 0.3697(6) 0.3999(15) 0.083(3) Uani 1 1 d . .
H3NB H 0.2663 0.3320 0.3763 0.099 Uiso 1 1 calc R U
H3NA H 0.2377 0.4273 0.3926 0.099 Uiso 1 1 calc R U
N12 N 0.1529(4) 0.2459(5) 0.4559(11) 0.0494(19) Uani 1 1 d . .
O1 O 0.2706(4) -0.0443(4) 0.2199(9) 0.0583(18) Uani 1 1 d . .
O7 O 0.3374(4) 0.0950(4) 0.3412(10) 0.0591(19) Uani 1 1 d . .

loop_
_atom_site_aniso_label
_atom_site_aniso_U_11
_atom_site_aniso_U_22
_atom_site_aniso_U_33
_atom_site_aniso_U_23
_atom_site_aniso_U_13
_atom_site_aniso_U_12
P1 0.0564(15) 0.0348(12) 0.0593(15) -0.0003(12) 0.0092(13) 0.0022(11)
S1 0.095(2) 0.0535(16) 0.0622(17) 0.0057(14) 0.0015(15) 0.0146(15)
S2 0.0681(18) 0.0331(13) 0.125(3) 0.0064(15) 0.0277(18) -0.0007(12)
C1 0.056(6) 0.050(6) 0.059(6) -0.010(5) 0.012(5) 0.002(5)
C2 0.078(7) 0.032(5) 0.068(7) 0.004(5) 0.011(6) -0.008(5)
C3 0.100(9) 0.034(6) 0.120(11) -0.015(6) 0.015(8) 0.009(6)
C4 0.090(9) 0.062(7) 0.117(11) -0.023(8) 0.012(8) -0.010(6)
C8 0.058(7) 0.039(6) 0.115(10) 0.002(6) 0.008(6) 0.002(5)
C9 0.103(11) 0.122(13) 0.148(16) -0.011(11) 0.059(11) -0.016(9)
C10 0.070(9) 0.121(12) 0.24(2) -0.088(14) -0.001(11) -0.017(8)
C11 0.059(6) 0.051(6) 0.039(5) -0.006(4) 0.001(5) 0.001(5)
C13 0.088(8) 0.042(5) 0.048(6) 0.000(5) -0.006(5) -0.006(6)
C14 0.088(8) 0.037(5) 0.067(7) -0.001(5) -0.003(6) 0.016(6)
C15 0.078(8) 0.050(6) 0.087(9) -0.015(6) -0.004(7) 0.021(6)
C16 0.063(6) 0.045(6) 0.070(7) -0.001(5) 0.008(5) 0.011(5)
N1 0.049(5) 0.035(4) 0.076(6) -0.002(4) 0.013(4) 0.001(3)
N2 0.055(5) 0.028(4) 0.069(5) 0.003(4) 0.016(4) 0.003(3)
N3 0.093(7) 0.055(6) 0.101(8) 0.005(6) 0.012(6) -0.018(5)
N12 0.064(5) 0.026(4) 0.059(5) -0.009(4) 0.003(4) 0.001(4)
O1 0.091(5) 0.034(3) 0.050(4) -0.005(3) 0.007(4) 0.001(3)
O7 0.056(4) 0.028(3) 0.094(5) 0.003(3) 0.013(4) -0.003(3)

loop_
_atom_type_symbol
_atom_type_description
_atom_type_scat_dispersion_real
_atom_type_scat_dispersion_imag
_atom_type_scat_source
C C 0.0033 0.0016 'International Tables Vol C Tables 4.2.6.8 and 6.1.1.4'
H H 0.0000 0.0000 'International Tables Vol C Tables 4.2.6.8 and 6.1.1.4'
N N 0.0061 0.0033 'International Tables Vol C Tables 4.2.6.8 and 6.1.1.4'
O O 0.0106 0.0060 'International Tables Vol C Tables 4.2.6.8 and 6.1.1.4'
P P 0.1023 0.0942 'International Tables Vol C Tables 4.2.6.8 and 6.1.1.4'
S S 0.1246 0.1234 'International Tables Vol C Tables 4.2.6.8 and 6.1.1.4'

loop_
_geom_angle_atom_site_label_1
_geom_angle_atom_site_label_2
_geom_angle_atom_site_label_3
_geom_angle
O7 P1 O1 103.4(4)
O7 P1 N1 94.4(3)
O1 P1 N1 107.0(4)
O7 P1 S1 115.4(3)
O1 P1 S1 116.5(3)
N1 P1 S1 117.2(3)
N2 C1 N1 116.2(8)
N2 C1 S2 120.9(7)
N1 C1 S2 122.8(7)
O1 C2 C4 106.9(8)
O1 C2 C3 107.6(8)
C4 C2 C3 114.8(10)
O1 C2 H2 109.1
C4 C2 H2 109.1
C3 C2 H2 109.1
C2 C3 H3A 109.5
C2 C3 H3B 109.5
H3A C3 H3B 109.5
C2 C3 H3C 109.5
H3A C3 H3C 109.5
H3B C3 H3C 109.5
C2 C4 H4A 109.5
C2 C4 H4B 109.5
H4A C4 H4B 109.5
C2 C4 H4C 109.5
H4A C4 H4C 109.5
H4B C4 H4C 109.5
O7 C8 C10 105.7(9)
O7 C8 C9 107.9(10)
C10 C8 C9 115.2(12)
O7 C8 H8 109.3
C10 C8 H8 109.3
C9 C8 H8 109.3
C8 C9 H9A 109.5
C8 C9 H9B 109.5
H9A C9 H9B 109.5
C8 C9 H9C 109.5
H9A C9 H9C 109.5
H9B C9 H9C 109.5
C8 C10 H10A 109.5
C8 C10 H10B 109.5
H10A C10 H10B 109.5
C8 C10 H10C 109.5
H10A C10 H10C 109.5
H10B C10 H10C 109.5
N12 C11 C16 125.0(9)
N12 C11 N2 116.4(8)
C16 C11 N2 118.7(9)
N12 C13 N3 114.7(9)
N12 C13 C14 120.1(10)
N3 C13 C14 125.2(10)
C15 C14 C13 121.4(10)
C15 C14 H14 119.3
C13 C14 H14 119.3
C14 C15 C16 119.8(10)
C14 C15 H15 120.1
C16 C15 H15 120.1
C11 C16 C15 116.1(10)
C11 C16 H16 122.0
C15 C16 H16 122.0
C1 N1 P1 126.2(6)
C1 N1 H1N 116.9
P1 N1 H1N 116.9
C1 N2 C11 131.7(8)
C1 N2 H2N 114.1
C11 N2 H2N 114.1
C13 N3 H3NB 120.0
C13 N3 H3NA 120.0
H3NB N3 H3NA 120.0
C11 N12 C13 117.6(8)
C2 O1 P1 125.9(6)
C8 O7 P1 122.0(6)

loop_
_geom_bond_atom_site_label_1
_geom_bond_atom_site_label_2
_geom_bond_distance
P1 O7 1.573(6)
P1 O1 1.576(7)
P1 N1 1.674(7)
P1 S1 1.917(4)
S2 C1 1.679(10)
C1 N2 1.339(11)
C1 N1 1.369(11)
C2 O1 1.465(10)
C2 C4 1.487(15)
C2 C3 1.510(14)
C2 H2 0.9800
C3 H3A 0.9600
C3 H3B 0.9600
C3 H3C 0.9600
C4 H4A 0.9600
C4 H4B 0.9600
C4 H4C 0.9600
C8 O7 1.465(11)
C8 C10 1.475(16)
C8 C9 1.509(18)
C8 H8 0.9800
C9 H9A 0.9600
C9 H9B 0.9600
C9 H9C 0.9600
C10 H10A 0.9600
C10 H10B 0.9600
C10 H10C 0.9600
C11 N12 1.320(11)
C11 C16 1.360(12)
C11 N2 1.426(11)
C13 N12 1.357(12)
C13 N3 1.363(13)
C13 C14 1.388(14)
C14 C15 1.300(14)
C14 H14 0.9300
C15 C16 1.418(14)
C15 H15 0.9300
C16 H16 0.9300
N1 H1N 0.8600
N2 H2N 0.8600
N3 H3NB 0.8600
N3 H3NA 0.8600

loop_
_geom_torsion_atom_site_label_1
_geom_torsion_atom_site_label_2
_geom_torsion_atom_site_label_3
_geom_torsion_atom_site_label_4
_geom_torsion
N12 C13 C14 C15 -3.6(17)
N3 C13 C14 C15 179.1(11)
C13 C14 C15 C16 2.2(18)
N12 C11 C16 C15 -0.5(15)
N2 C11 C16 C15 179.8(9)
C14 C15 C16 C11 -0.2(17)
N2 C1 N1 P1 173.1(7)
S2 C1 N1 P1 -5.8(13)
O7 P1 N1 C1 177.4(9)
O1 P1 N1 C1 72.0(9)
S1 P1 N1 C1 -61.0(9)
N1 C1 N2 C11 -3.1(16)
S2 C1 N2 C11 175.8(8)
N12 C11 N2 C1 3.1(15)
C16 C11 N2 C1 -177.1(10)
C16 C11 N12 C13 -0.8(14)
N2 C11 N12 C13 178.9(8)
N3 C13 N12 C11 -179.6(9)
C14 C13 N12 C11 2.8(14)
C4 C2 O1 P1 136.8(8)
C3 C2 O1 P1 -99.4(10)
O7 P1 O1 C2 141.3(7)
N1 P1 O1 C2 -119.8(8)
S1 P1 O1 C2 13.6(9)
C10 C8 O7 P1 -123.4(11)
C9 C8 O7 P1 112.9(10)
O1 P1 O7 C8 -77.9(9)
N1 P1 O7 C8 173.4(8)
S1 P1 O7 C8 50.4(9)
